data_2204135
loop_
_publ_author_name
'Xiao-Ji Cao'
'Cui-Rong Sun'
'Yuan-Jiang Pan'

_publ_section_title
;
 Tiamulin--hydrogen fumarate--methanol (1/1/1)
;
_journal_issue 9
_journal_name_full 'Acta Crystallographica Section E'
_journal_page_first o1546
_journal_page_last o1548
_journal_paper_doi 10.1107/S1600536804019713
_journal_volume 60
_journal_year 2004
_chemical_formula_iupac 'C28 H48 N O4 S +, C4 H3 O4 -, C H4 O'
_chemical_formula_moiety 'C28 H48 N O4 S +, C4 H3 O4 -, C H4 O'
_chemical_formula_sum 'C33 H55 N O9 S'
_chemical_formula_weight 641.84
_chemical_name_systematic
;
6-ethenyldecahydro-5-hydroxy-4,6,9,10-tetramethyl-1-oxo-
3a,9-propano-3aH-cyclopentacycloocten-8-yl
[2-(diethylammonio)ethylsulfanyl]acetate (E)-3-carboxyprop-2-enoate methanol
solvate
;
_space_group_IT_number 19
_symmetry_cell_setting orthorhombic
_symmetry_space_group_name_Hall 'P 2ac 2ab'
_symmetry_space_group_name_H-M 'P 21 21 21'
_atom_sites_solution_hydrogens geom
_atom_sites_solution_primary direct
_atom_sites_solution_secondary difmap
_audit_creation_method SHELXL-97
_cell_angle_alpha 90.00
_cell_angle_beta 90.00
_cell_angle_gamma 90.00
_cell_formula_units_Z 4
_cell_length_a 9.9350(10)
_cell_length_b 10.0720(10)
_cell_length_c 34.987(7)
_cell_measurement_reflns_used 39
_cell_measurement_temperature 296(2)
_cell_measurement_theta_max 14.81
_cell_measurement_theta_min 3.37
_cell_volume 3501.0(9)
_computing_cell_refinement XSCANS
_computing_data_collection 'XSCANS (Siemens, 1994)'
_computing_data_reduction 'SHELXTL (Siemens, 1991)'
_computing_molecular_graphics SHELXTL
_computing_publication_material SHELXL97
_computing_structure_refinement 'SHELXL97 (Sheldrick, 1997)'
_computing_structure_solution 'SHELXS97 (Sheldrick, 1997)'
_diffrn_ambient_temperature 296(2)
_diffrn_measured_fraction_theta_full 1.000
_diffrn_measured_fraction_theta_max 1.000
_diffrn_measurement_device_type 'Siemens P4'
_diffrn_measurement_method \w
_diffrn_radiation_monochromator graphite
_diffrn_radiation_source 'normal-focus sealed tube'
_diffrn_radiation_type MoK\a
_diffrn_radiation_wavelength 0.71073
_diffrn_reflns_av_R_equivalents 0.0161
_diffrn_reflns_av_sigmaI/netI 0.0573
_diffrn_reflns_limit_h_max 12
_diffrn_reflns_limit_h_min -12
_diffrn_reflns_limit_k_max 12
_diffrn_reflns_limit_k_min -12
_diffrn_reflns_limit_l_max 44
_diffrn_reflns_limit_l_min -43
_diffrn_reflns_number 8625
_diffrn_reflns_theta_full 27.00
_diffrn_reflns_theta_max 27.00
_diffrn_reflns_theta_min 1.16
_diffrn_standards_decay_% 5.38
_diffrn_standards_interval_count 97
_diffrn_standards_number 3
_exptl_absorpt_coefficient_mu 0.144
_exptl_absorpt_correction_T_max 0.9412
_exptl_absorpt_correction_T_min 0.9216
_exptl_absorpt_correction_type psi-scan
_exptl_absorpt_process_details '(XSCANS; Siemens, 1994)'
_exptl_crystal_colour pale-yellow
_exptl_crystal_density_diffrn 1.218
_exptl_crystal_density_method 'not measured'
_exptl_crystal_description block
_exptl_crystal_F_000 1392
_exptl_crystal_size_max 0.56
_exptl_crystal_size_mid 0.50
_exptl_crystal_size_min 0.44
_refine_diff_density_max 0.185
_refine_diff_density_min -0.120
_refine_ls_abs_structure_details 'Flack (1983), 2981 Friedel pairs'
_refine_ls_abs_structure_Flack 0.03(8)
_refine_ls_extinction_coef 0.0069(5)
_refine_ls_extinction_expression Fc^*^=kFc[1+0.001xFc^2^\l^3^/sin(2\q)]^-1/4^
_refine_ls_extinction_method SHELXL97
_refine_ls_goodness_of_fit_ref 0.837
_refine_ls_hydrogen_treatment mixed
_refine_ls_matrix_type full
_refine_ls_number_parameters 421
_refine_ls_number_reflns 7293
_refine_ls_number_restraints 1
_refine_ls_restrained_S_all 0.837
_refine_ls_R_factor_all 0.0672
_refine_ls_R_factor_gt 0.0381
_refine_ls_shift/su_max 0.000
_refine_ls_shift/su_mean 0.000
_refine_ls_structure_factor_coef Fsqd
_refine_ls_weighting_details 'calc w = 1/[\s^2^(Fo^2^)+(0.0444P)^2^] where P = (Fo^2^+2Fc^2^)/3'
_refine_ls_weighting_scheme calc
_refine_ls_wR_factor_gt 0.0792
_refine_ls_wR_factor_ref 0.0849
_reflns_number_gt 4560
_reflns_number_total 7293
_reflns_threshold_expression I>2\s(I)
_cod_data_source_file ci6411.cif
_cod_data_source_block I
_cod_depositor_comments
;
The following automatic conversions were performed:
'_symmetry_cell_setting' value 'Orthorhombic' changed to 'orthorhombic'
according to '/home/saulius/struct/CIF-dictionaries/cif_core.dic'
dictionary named 'cif_core.dic' version 2.4.1 from 2010-06-29.

Automatic conversion script
Id: cif_fix_enum 1527 2010-12-29 10:47:43Z saulius 

The following automatic conversions were performed:

'_symmetry_cell_setting' value 'Orthorhombic' changed to
'orthorhombic' according to
/home/saulius/struct/CIF-dictionaries/cif_core.dic dictionary named
'cif_core.dic' version 2.4.1 from 2010-06-29.

Automatic conversion script
Id: cif_fix_values 1715 2011-07-08 13:25:40Z adriana 
;
_cod_original_cell_volume 3501.0(8)
_cod_database_code 2204135
_cod_database_fobs_code 2204135

loop_
_symmetry_equiv_pos_as_xyz
'x, y, z'
'-x+1/2, -y, z+1/2'
'-x, y+1/2, -z+1/2'
'x+1/2, -y+1/2, -z'

loop_
_atom_site_label
_atom_site_fract_x
_atom_site_fract_y
_atom_site_fract_z
_atom_site_U_iso_or_equiv
_atom_site_adp_type
_atom_site_calc_flag
_atom_site_refinement_flags
_atom_site_occupancy
_atom_site_type_symbol
S 0.87867(8) 0.96982(7) 0.055561(18) 0.0681(2) Uani d . 1 S
O1 0.14263(13) 0.66573(17) 0.10435(4) 0.0513(4) Uani d . 1 O
H1O 0.1140 0.6660 0.1263 0.062 Uiso calc R 1 H
O2 0.73251(13) 0.66680(15) 0.07798(4) 0.0442(4) Uani d . 1 O
O3 0.68992(17) 0.72217(19) 0.01662(4) 0.0686(5) Uani d . 1 O
O4 0.5827(2) 0.20171(19) 0.14084(6) 0.0853(6) Uani d . 1 O
O5 0.22235(15) 0.76743(15) 0.23423(4) 0.0497(4) Uani d . 1 O
O6 0.13007(15) 0.95231(16) 0.21242(5) 0.0622(5) Uani d . 1 O
O7 0.62163(18) 0.99755(19) 0.30143(5) 0.0756(5) Uani d . 1 O
O8 0.56269(19) 1.12903(17) 0.25349(6) 0.0751(6) Uani d . 1 O
H8O 0.6335 1.1662 0.2590 0.090 Uiso calc R 1 H
N 0.89524(18) 0.94612(18) 0.17351(5) 0.0404(4) Uani d D 1 N
C1 0.29982(19) 0.5219(2) 0.06986(5) 0.0385(5) Uani d . 1 C
H1 0.3638 0.5650 0.0525 0.046 Uiso calc R 1 H
C2 0.27900(19) 0.6179(2) 0.10414(6) 0.0363(5) Uani d . 1 C
H2 0.2929 0.5670 0.1277 0.044 Uiso calc R 1 H
C3 0.37697(19) 0.73605(19) 0.10478(5) 0.0352(5) Uani d . 1 C
C4 0.5241(2) 0.6933(2) 0.11157(6) 0.0383(5) Uani d . 1 C
H4A 0.5767 0.7738 0.1144 0.046 Uiso calc R 1 H
H4B 0.5267 0.6480 0.1360 0.046 Uiso calc R 1 H
C5 0.59803(19) 0.6049(2) 0.08286(6) 0.0371(5) Uani d . 1 C
H5 0.5501 0.6069 0.0584 0.044 Uiso calc R 1 H
C6 0.6203(2) 0.4578(2) 0.09508(5) 0.0419(5) Uani d . 1 C
C7 0.6616(2) 0.3672(2) 0.06112(7) 0.0546(6) Uani d . 1 C
H7 0.6705 0.2778 0.0719 0.065 Uiso calc R 1 H
C8 0.5504(3) 0.3571(3) 0.03149(7) 0.0655(8) Uani d . 1 C
H8A 0.5787 0.2969 0.0114 0.079 Uiso calc R 1 H
H8B 0.5365 0.4438 0.0201 0.079 Uiso calc R 1 H
C9 0.4176(3) 0.3083(2) 0.04799(7) 0.0640(7) Uani d . 1 C
H9A 0.4285 0.2165 0.0558 0.077 Uiso calc R 1 H
H9B 0.3501 0.3104 0.0280 0.077 Uiso calc R 1 H
C10 0.3652(2) 0.3891(2) 0.08253(6) 0.0451(5) Uani d . 1 C
C11 0.4854(2) 0.4006(2) 0.11061(6) 0.0403(5) Uani d . 1 C
H11 0.4562 0.4616 0.1308 0.048 Uiso calc R 1 H
C12 0.4882(3) 0.2625(3) 0.12889(7) 0.0592(7) Uani d . 1 C
C13 0.3464(3) 0.2110(3) 0.12973(10) 0.0851(9) Uani d . 1 C
H13A 0.3126 0.2095 0.1557 0.102 Uiso calc R 1 H
H13B 0.3427 0.1215 0.1195 0.102 Uiso calc R 1 H
C14 0.2633(3) 0.3046(2) 0.10530(8) 0.0652(7) Uani d . 1 C
H14A 0.2074 0.3609 0.1213 0.078 Uiso calc R 1 H
H14B 0.2057 0.2550 0.0881 0.078 Uiso calc R 1 H
C15 0.1705(2) 0.4985(3) 0.04691(7) 0.0580(7) Uani d . 1 C
H15A 0.1359 0.5821 0.0381 0.055(7) Uiso calc R 1 H
H15B 0.1048 0.4561 0.0629 0.063(7) Uiso calc R 1 H
H15C 0.1898 0.4428 0.0253 0.084(9) Uiso calc R 1 H
C16 0.3419(2) 0.8246(2) 0.13910(6) 0.0501(6) Uani d . 1 C
H16A 0.4089 0.8927 0.1418 0.060 Uiso calc R 1 H
H16B 0.3395 0.7717 0.1619 0.060 Uiso calc R 1 H
H16C 0.2554 0.8648 0.1351 0.060 Uiso calc R 1 H
C17 0.3611(2) 0.8172(2) 0.06833(6) 0.0460(5) Uani d . 1 C
H17 0.2807 0.8062 0.0551 0.055 Uiso calc R 1 H
C18 0.4464(3) 0.8999(3) 0.05356(8) 0.0713(8) Uani d . 1 C
H18A 0.5286 0.9150 0.0655 0.086 Uiso calc R 1 H
H18B 0.4255 0.9441 0.0310 0.086 Uiso calc R 1 H
C19 0.7271(2) 0.4544(3) 0.12702(6) 0.0549(6) Uani d . 1 C
H19A 0.6916 0.4958 0.1496 0.063(7) Uiso calc R 1 H
H19B 0.8060 0.5013 0.1188 0.074(8) Uiso calc R 1 H
H19C 0.7502 0.3639 0.1326 0.089(9) Uiso calc R 1 H
C20 0.7965(3) 0.3972(3) 0.04257(8) 0.0880(10) Uani d . 1 C
H20A 0.8279 0.3200 0.0292 0.106 Uiso calc R 1 H
H20B 0.8605 0.4213 0.0619 0.106 Uiso calc R 1 H
H20C 0.7864 0.4694 0.0249 0.106 Uiso calc R 1 H
C21 0.7607(2) 0.7244(2) 0.04417(6) 0.0487(6) Uani d . 1 C
C22 0.8957(2) 0.7937(2) 0.04616(6) 0.0540(6) Uani d . 1 C
H22A 0.9428 0.7813 0.0221 0.065 Uiso calc R 1 H
H22B 0.9494 0.7535 0.0662 0.065 Uiso calc R 1 H
C23 0.8254(2) 0.9765(3) 0.10456(6) 0.0559(6) Uani d . 1 C
H23A 0.7940 1.0656 0.1103 0.067 Uiso calc R 1 H
H23B 0.7504 0.9161 0.1082 0.067 Uiso calc R 1 H
C24 0.9358(2) 0.9405(2) 0.13203(6) 0.0501(6) Uani d . 1 C
H24A 1.0110 1.0004 0.1281 0.060 Uiso calc R 1 H
H24B 0.9666 0.8514 0.1262 0.060 Uiso calc R 1 H
C25 0.8523(3) 1.0808(2) 0.18702(7) 0.0606(7) Uani d . 1 C
H25A 0.8362 1.0769 0.2143 0.073 Uiso calc R 1 H
H25B 0.7678 1.1036 0.1748 0.073 Uiso calc R 1 H
C26 0.9527(3) 1.1889(3) 0.17908(9) 0.0862(10) Uani d . 1 C
H26A 1.0378 1.1658 0.1903 0.103 Uiso calc R 1 H
H26B 0.9213 1.2708 0.1899 0.103 Uiso calc R 1 H
H26C 0.9633 1.1992 0.1520 0.103 Uiso calc R 1 H
C27 0.7919(3) 0.8430(3) 0.18326(7) 0.0634(7) Uani d . 1 C
H27A 0.8095 0.7634 0.1685 0.076 Uiso calc R 1 H
H27B 0.7034 0.8755 0.1762 0.076 Uiso calc R 1 H
C28 0.7927(3) 0.8088(3) 0.22505(7) 0.0796(9) Uani d . 1 C
H28A 0.8801 0.7763 0.2321 0.096 Uiso calc R 1 H
H28B 0.7264 0.7417 0.2300 0.096 Uiso calc R 1 H
H28C 0.7722 0.8867 0.2398 0.096 Uiso calc R 1 H
C29 0.2230(2) 0.8903(2) 0.22768(6) 0.0416(5) Uani d . 1 C
C30 0.3454(2) 0.9699(2) 0.23789(6) 0.0444(5) Uani d . 1 C
H30 0.3638 1.0441 0.2230 0.053 Uiso calc R 1 H
C31 0.4283(2) 0.9445(2) 0.26577(6) 0.0466(6) Uani d . 1 C
H31 0.4116 0.8694 0.2805 0.056 Uiso calc R 1 H
C32 0.5459(2) 1.0254(2) 0.27571(6) 0.0458(5) Uani d . 1 C
O9 1.05658(17) 0.66125(15) 0.17969(4) 0.0575(4) Uani d . 1 O
H9O 1.1035 0.6965 0.1961 0.069 Uiso calc R 1 H
C33 1.0254(3) 0.5301(3) 0.19100(9) 0.0774(9) Uani d . 1 C
H33A 0.9849 0.4836 0.1700 0.24(3) Uiso calc R 1 H
H33B 0.9637 0.5323 0.2121 0.24(3) Uiso calc R 1 H
H33C 1.1064 0.4852 0.1986 0.170(18) Uiso calc R 1 H
H34N 0.9721(16) 0.934(3) 0.1849(7) 0.086(10) Uiso d D 1 H

loop_
_atom_site_aniso_label
_atom_site_aniso_U_11
_atom_site_aniso_U_22
_atom_site_aniso_U_33
_atom_site_aniso_U_12
_atom_site_aniso_U_13
_atom_site_aniso_U_23
S 0.0879(5) 0.0680(5) 0.0485(3) -0.0069(4) -0.0042(4) 0.0092(3)
O1 0.0347(8) 0.0649(10) 0.0541(9) 0.0145(8) 0.0020(7) 0.0036(9)
O2 0.0347(8) 0.0666(10) 0.0312(7) 0.0001(8) -0.0008(6) 0.0005(7)
O3 0.0632(11) 0.1084(15) 0.0341(8) -0.0091(11) -0.0076(8) 0.0069(9)
O4 0.0832(14) 0.0699(13) 0.1029(15) 0.0329(12) -0.0087(12) 0.0286(11)
O5 0.0417(9) 0.0455(10) 0.0620(10) 0.0006(8) -0.0086(8) 0.0017(8)
O6 0.0457(9) 0.0509(10) 0.0901(12) 0.0105(9) -0.0301(9) -0.0082(9)
O7 0.0710(12) 0.0991(14) 0.0568(10) -0.0221(12) -0.0268(10) 0.0084(10)
O8 0.0681(13) 0.0618(12) 0.0955(14) -0.0194(10) -0.0415(11) 0.0159(11)
N 0.0330(10) 0.0445(11) 0.0437(10) 0.0000(9) -0.0074(9) -0.0029(9)
C1 0.0312(11) 0.0428(12) 0.0416(11) 0.0000(10) -0.0066(9) -0.0035(10)
C2 0.0299(11) 0.0433(12) 0.0358(11) 0.0087(10) -0.0028(10) 0.0050(10)
C3 0.0361(11) 0.0360(11) 0.0334(10) 0.0064(10) 0.0001(10) -0.0005(9)
C4 0.0402(12) 0.0421(13) 0.0326(11) 0.0003(10) -0.0028(10) 0.0011(10)
C5 0.0294(11) 0.0496(13) 0.0321(10) 0.0028(10) -0.0074(9) -0.0055(10)
C6 0.0390(12) 0.0482(13) 0.0385(11) 0.0127(12) -0.0033(10) -0.0039(11)
C7 0.0542(14) 0.0548(16) 0.0547(14) 0.0205(12) 0.0068(12) -0.0101(12)
C8 0.0790(19) 0.0656(18) 0.0519(14) 0.0235(16) -0.0008(14) -0.0252(13)
C9 0.0703(17) 0.0517(15) 0.0701(17) 0.0111(14) -0.0182(15) -0.0223(13)
C10 0.0435(13) 0.0384(12) 0.0533(13) 0.0058(12) -0.0059(11) -0.0079(11)
C11 0.0477(13) 0.0341(12) 0.0393(12) 0.0121(10) -0.0005(11) -0.0033(10)
C12 0.0683(18) 0.0467(15) 0.0626(16) 0.0207(14) 0.0011(14) 0.0058(13)
C13 0.075(2) 0.0508(17) 0.130(3) 0.0050(16) -0.0037(19) 0.0299(18)
C14 0.0569(16) 0.0460(15) 0.0928(19) -0.0055(13) -0.0041(16) 0.0067(15)
C15 0.0486(14) 0.0661(19) 0.0592(16) -0.0019(13) -0.0136(12) -0.0036(14)
C16 0.0533(14) 0.0425(13) 0.0543(13) 0.0077(12) 0.0049(12) -0.0077(11)
C17 0.0453(13) 0.0459(13) 0.0468(12) 0.0055(12) -0.0051(11) 0.0061(11)
C18 0.0826(19) 0.0653(18) 0.0659(17) 0.0014(17) -0.0118(16) 0.0187(15)
C19 0.0496(15) 0.0610(17) 0.0542(14) 0.0161(14) -0.0113(12) 0.0040(14)
C20 0.076(2) 0.098(2) 0.090(2) 0.0174(18) 0.0275(18) -0.0378(18)
C21 0.0461(14) 0.0624(16) 0.0377(12) 0.0099(12) 0.0055(11) -0.0018(12)
C22 0.0477(14) 0.0704(17) 0.0440(13) 0.0004(13) 0.0124(11) 0.0021(12)
C23 0.0544(14) 0.0569(15) 0.0565(14) 0.0097(13) -0.0129(12) -0.0053(13)
C24 0.0451(13) 0.0537(15) 0.0515(13) 0.0093(12) -0.0016(11) -0.0001(11)
C25 0.0621(17) 0.0516(15) 0.0682(16) 0.0173(13) -0.0139(14) -0.0101(13)
C26 0.102(2) 0.0452(16) 0.111(2) -0.0008(18) -0.034(2) 0.0018(17)
C27 0.0581(16) 0.0661(17) 0.0658(16) -0.0126(14) -0.0072(14) -0.0016(14)
C28 0.084(2) 0.084(2) 0.0710(18) -0.0157(19) 0.0160(16) 0.0086(16)
C29 0.0366(12) 0.0479(14) 0.0404(12) 0.0050(12) -0.0048(10) -0.0116(11)
C30 0.0409(12) 0.0445(13) 0.0478(12) 0.0034(11) -0.0053(10) -0.0046(11)
C31 0.0481(13) 0.0466(13) 0.0450(12) -0.0012(12) -0.0045(11) -0.0039(11)
C32 0.0426(13) 0.0512(15) 0.0436(12) -0.0008(12) -0.0028(11) -0.0099(12)
O9 0.0585(11) 0.0555(10) 0.0583(10) -0.0132(9) -0.0082(8) 0.0019(9)
C33 0.088(2) 0.0576(18) 0.087(2) -0.0188(18) -0.0244(19) 0.0104(17)

loop_
_atom_type_symbol
_atom_type_description
_atom_type_scat_dispersion_real
_atom_type_scat_dispersion_imag
_atom_type_scat_source
C C 0.0033 0.0016 'International Tables Vol C Tables 4.2.6.8 and 6.1.1.4'
H H 0.0000 0.0000 'International Tables Vol C Tables 4.2.6.8 and 6.1.1.4'
N N 0.0061 0.0033 'International Tables Vol C Tables 4.2.6.8 and 6.1.1.4'
O O 0.0106 0.0060 'International Tables Vol C Tables 4.2.6.8 and 6.1.1.4'
S S 0.1246 0.1234 'International Tables Vol C Tables 4.2.6.8 and 6.1.1.4'

loop_
_geom_angle_atom_site_label_1
_geom_angle_atom_site_label_2
_geom_angle_atom_site_label_3
_geom_angle
_geom_angle_publ_flag
C23 S C22 103.75(12) ?
C2 O1 H1O 109.5 ?
C21 O2 C5 117.98(16) ?
C32 O8 H8O 109.5 ?
C25 N C27 111.12(18) ?
C25 N C24 114.44(18) ?
C27 N C24 112.08(17) ?
C25 N H34N 103.6(19) ?
C27 N H34N 113.3(19) ?
C24 N H34N 101.6(18) ?
C15 C1 C10 111.62(18) ?
C15 C1 C2 112.81(17) ?
C10 C1 C2 111.82(16) ?
C15 C1 H1 106.7 ?
C10 C1 H1 106.7 ?
C2 C1 H1 106.7 ?
O1 C2 C3 109.72(16) ?
O1 C2 C1 109.74(16) ?
C3 C2 C1 114.12(16) ?
O1 C2 H2 107.7 ?
C3 C2 H2 107.7 ?
C1 C2 H2 107.7 ?
C17 C3 C16 108.62(16) ?
C17 C3 C2 109.73(16) ?
C16 C3 C2 108.50(16) ?
C17 C3 C4 112.16(17) ?
C16 C3 C4 104.89(16) ?
C2 C3 C4 112.70(16) ?
C5 C4 C3 121.10(16) ?
C5 C4 H4A 107.1 ?
C3 C4 H4A 107.1 ?
C5 C4 H4B 107.1 ?
C3 C4 H4B 107.1 ?
H4A C4 H4B 106.8 ?
O2 C5 C4 105.28(15) ?
O2 C5 C6 107.65(16) ?
C4 C5 C6 116.17(17) ?
O2 C5 H5 109.2 ?
C4 C5 H5 109.2 ?
C6 C5 H5 109.2 ?
C19 C6 C7 111.08(17) ?
C19 C6 C11 109.34(17) ?
C7 C6 C11 106.06(18) ?
C19 C6 C5 108.56(18) ?
C7 C6 C5 112.74(17) ?
C11 C6 C5 108.99(16) ?
C8 C7 C20 111.3(2) ?
C8 C7 C6 111.67(17) ?
C20 C7 C6 116.3(2) ?
C8 C7 H7 105.6 ?
C20 C7 H7 105.6 ?
C6 C7 H7 105.6 ?
C7 C8 C9 113.1(2) ?
C7 C8 H8A 109.0 ?
C9 C8 H8A 109.0 ?
C7 C8 H8B 109.0 ?
C9 C8 H8B 109.0 ?
H8A C8 H8B 107.8 ?
C8 C9 C10 114.7(2) ?
C8 C9 H9A 108.6 ?
C10 C9 H9A 108.6 ?
C8 C9 H9B 108.6 ?
C10 C9 H9B 108.6 ?
H9A C9 H9B 107.6 ?
C14 C10 C9 109.5(2) ?
C14 C10 C1 110.39(18) ?
C9 C10 C1 111.81(18) ?
C14 C10 C11 102.64(18) yes
C9 C10 C11 105.92(17) ?
C1 C10 C11 116.05(17) ?
C12 C11 C10 102.18(19) yes
C12 C11 C6 117.78(18) ?
C10 C11 C6 118.00(17) ?
C12 C11 H11 105.9 ?
C10 C11 H11 105.9 ?
C6 C11 H11 105.9 ?
O4 C12 C13 123.6(2) ?
O4 C12 C11 128.7(3) ?
C13 C12 C11 107.7(2) yes
C12 C13 C14 106.5(2) yes
C12 C13 H13A 110.4 ?
C14 C13 H13A 110.4 ?
C12 C13 H13B 110.4 ?
C14 C13 H13B 110.4 ?
H13A C13 H13B 108.6 ?
C13 C14 C10 106.1(2) yes
C13 C14 H14A 110.5 ?
C10 C14 H14A 110.5 ?
C13 C14 H14B 110.5 ?
C10 C14 H14B 110.5 ?
H14A C14 H14B 108.7 ?
C1 C15 H15A 109.5 ?
C1 C15 H15B 109.5 ?
H15A C15 H15B 109.5 ?
C1 C15 H15C 109.5 ?
H15A C15 H15C 109.5 ?
H15B C15 H15C 109.5 ?
C3 C16 H16A 109.5 ?
C3 C16 H16B 109.5 ?
H16A C16 H16B 109.5 ?
C3 C16 H16C 109.5 ?
H16A C16 H16C 109.5 ?
H16B C16 H16C 109.5 ?
C18 C17 C3 127.7(2) ?
C18 C17 H17 116.2 ?
C3 C17 H17 116.2 ?
C17 C18 H18A 120.0 ?
C17 C18 H18B 120.0 ?
H18A C18 H18B 120.0 ?
C6 C19 H19A 109.5 ?
C6 C19 H19B 109.5 ?
H19A C19 H19B 109.5 ?
C6 C19 H19C 109.5 ?
H19A C19 H19C 109.5 ?
H19B C19 H19C 109.5 ?
C7 C20 H20A 109.5 ?
C7 C20 H20B 109.5 ?
H20A C20 H20B 109.5 ?
C7 C20 H20C 109.5 ?
H20A C20 H20C 109.5 ?
H20B C20 H20C 109.5 ?
O3 C21 O2 125.4(2) yes
O3 C21 C22 124.6(2) yes
O2 C21 C22 110.04(19) yes
C21 C22 S 112.18(16) ?
C21 C22 H22A 109.2 ?
S C22 H22A 109.2 ?
C21 C22 H22B 109.2 ?
S C22 H22B 109.2 ?
H22A C22 H22B 107.9 ?
C24 C23 S 112.72(16) ?
C24 C23 H23A 109.0 ?
S C23 H23A 109.0 ?
C24 C23 H23B 109.0 ?
S C23 H23B 109.0 ?
H23A C23 H23B 107.8 ?
C23 C24 N 114.30(18) ?
C23 C24 H24A 108.7 ?
N C24 H24A 108.7 ?
C23 C24 H24B 108.7 ?
N C24 H24B 108.7 ?
H24A C24 H24B 107.6 ?
N C25 C26 114.1(2) ?
N C25 H25A 108.7 ?
C26 C25 H25A 108.7 ?
N C25 H25B 108.7 ?
C26 C25 H25B 108.7 ?
H25A C25 H25B 107.6 ?
C25 C26 H26A 109.5 ?
C25 C26 H26B 109.5 ?
H26A C26 H26B 109.5 ?
C25 C26 H26C 109.5 ?
H26A C26 H26C 109.5 ?
H26B C26 H26C 109.5 ?
N C27 C28 112.1(2) ?
N C27 H27A 109.2 ?
C28 C27 H27A 109.2 ?
N C27 H27B 109.2 ?
C28 C27 H27B 109.2 ?
H27A C27 H27B 107.9 ?
C27 C28 H28A 109.5 ?
C27 C28 H28B 109.5 ?
H28A C28 H28B 109.5 ?
C27 C28 H28C 109.5 ?
H28A C28 H28C 109.5 ?
H28B C28 H28C 109.5 ?
O6 C29 O5 124.9(2) ?
O6 C29 C30 116.0(2) ?
O5 C29 C30 119.1(2) ?
C31 C30 C29 125.9(2) ?
C31 C30 H30 117.1 ?
C29 C30 H30 117.1 ?
C30 C31 C32 124.9(2) ?
C30 C31 H31 117.5 ?
C32 C31 H31 117.5 ?
O7 C32 O8 123.2(2) ?
O7 C32 C31 123.0(2) ?
O8 C32 C31 113.7(2) ?
C33 O9 H9O 109.5 ?
O9 C33 H33A 109.5 ?
O9 C33 H33B 109.5 ?
H33A C33 H33B 109.5 ?
O9 C33 H33C 109.5 ?
H33A C33 H33C 109.5 ?
H33B C33 H33C 109.5 ?

loop_
_geom_bond_atom_site_label_1
_geom_bond_atom_site_label_2
_geom_bond_distance
_geom_bond_publ_flag
S C23 1.796(2) ?
S C22 1.812(3) ?
O1 C2 1.438(2) ?
O1 H1O 0.82 ?
O2 C21 1.347(2) ?
O2 C5 1.484(2) ?
O3 C21 1.193(3) ?
O4 C12 1.196(3) ?
O5 C29 1.259(2) yes
O6 C29 1.236(2) yes
O7 C32 1.206(2) ?
O8 C32 1.312(3) ?
O8 H8O 0.82 ?
N C25 1.499(3) ?
N C27 1.500(3) ?
N C24 1.507(3) ?
N H34N 0.870(10) ?
C1 C15 1.533(3) ?
C1 C10 1.551(3) ?
C1 C2 1.555(3) ?
C1 H1 0.98 ?
C2 C3 1.537(3) ?
C2 H2 0.98 ?
C3 C17 1.523(3) ?
C3 C16 1.536(3) ?
C3 C4 1.542(3) ?
C4 C5 1.530(3) ?
C4 H4A 0.97 ?
C4 H4B 0.97 ?
C5 C6 1.558(3) ?
C5 H5 0.98 ?
C6 C19 1.541(3) ?
C6 C7 1.554(3) ?
C6 C11 1.557(3) ?
C7 C8 1.519(3) ?
C7 C20 1.520(3) ?
C7 H7 0.98 ?
C8 C9 1.521(4) ?
C8 H8A 0.97 ?
C8 H8B 0.97 ?
C9 C10 1.548(3) ?
C9 H9A 0.97 ?
C9 H9B 0.97 ?
C10 C14 1.544(3) yes
C10 C11 1.551(3) yes
C11 C12 1.532(3) yes
C11 H11 0.98 ?
C12 C13 1.502(4) yes
C13 C14 1.517(3) yes
C13 H13A 0.97 ?
C13 H13B 0.97 ?
C14 H14A 0.97 ?
C14 H14B 0.97 ?
C15 H15A 0.96 ?
C15 H15B 0.96 ?
C15 H15C 0.96 ?
C16 H16A 0.96 ?
C16 H16B 0.96 ?
C16 H16C 0.96 ?
C17 C18 1.296(3) ?
C17 H17 0.93 ?
C18 H18A 0.93 ?
C18 H18B 0.93 ?
C19 H19A 0.96 ?
C19 H19B 0.96 ?
C19 H19C 0.96 ?
C20 H20A 0.96 ?
C20 H20B 0.96 ?
C20 H20C 0.96 ?
C21 C22 1.513(3) ?
C22 H22A 0.97 ?
C22 H22B 0.97 ?
C23 C24 1.503(3) ?
C23 H23A 0.97 ?
C23 H23B 0.97 ?
C24 H24A 0.97 ?
C24 H24B 0.97 ?
C25 C26 1.503(4) ?
C25 H25A 0.97 ?
C25 H25B 0.97 ?
C26 H26A 0.96 ?
C26 H26B 0.96 ?
C26 H26C 0.96 ?
C27 C28 1.502(3) ?
C27 H27A 0.97 ?
C27 H27B 0.97 ?
C28 H28A 0.96 ?
C28 H28B 0.96 ?
C28 H28C 0.96 ?
C29 C30 1.500(3) ?
C30 C31 1.302(3) ?
C30 H30 0.93 ?
C31 C32 1.467(3) ?
C31 H31 0.93 ?
O9 C33 1.413(3) ?
O9 H9O 0.82 ?
C33 H33A 0.96 ?
C33 H33B 0.96 ?
C33 H33C 0.96 ?

loop_
_geom_hbond_atom_site_label_D
_geom_hbond_atom_site_label_H
_geom_hbond_atom_site_label_A
_geom_hbond_site_symmetry_A
_geom_hbond_distance_DH
_geom_hbond_distance_HA
_geom_hbond_distance_DA
_geom_hbond_angle_DHA
O1 H1O O9 1_455 0.82 1.95 2.772(2) 176
O8 H8O O5 3_655 0.82 1.77 2.586(2) 171
O9 H9O O5 1_655 0.82 1.92 2.738(2) 176
N H34N O6 1_655 0.870(10) 1.851(12) 2.702(2) 165(3)
C5 H5 O3 1_555 0.98 2.33 2.757(3) 106
C11 H11 O7 3_645 0.98 2.52 3.399(3) 149
C19 H19B O2 1_555 0.96 2.31 2.743(3) 106
C19 H19C O4 1_555 0.96 2.35 2.961(3) 121
C22 H22B O1 1_655 0.97 2.50 3.439(3) 163
C25 H25B O4 1_565 0.97 2.40 3.357(3) 168
C26 H26A O6 1_655 0.96 2.46 3.185(3) 132
C30 H30 O8 1_555 0.93 2.40 2.744(3) 101

loop_
_geom_torsion_atom_site_label_1
_geom_torsion_atom_site_label_2
_geom_torsion_atom_site_label_3
_geom_torsion_atom_site_label_4
_geom_torsion
_geom_torsion_publ_flag
C15 C1 C2 O1 -2.7(2) ?
C10 C1 C2 O1 -129.52(17) ?
C15 C1 C2 C3 -126.3(2) ?
C10 C1 C2 C3 106.88(19) ?
O1 C2 C3 C17 -64.1(2) ?
C1 C2 C3 C17 59.5(2) ?
O1 C2 C3 C16 54.4(2) ?
C1 C2 C3 C16 178.04(17) ?
O1 C2 C3 C4 170.12(15) ?
C1 C2 C3 C4 -66.3(2) ?
C17 C3 C4 C5 -61.1(3) ?
C16 C3 C4 C5 -178.85(19) ?
C2 C3 C4 C5 63.3(2) ?
C21 O2 C5 C4 -110.79(19) ?
C21 O2 C5 C6 124.69(18) ?
C3 C4 C5 O2 134.78(18) ?
C3 C4 C5 C6 -106.2(2) ?
O2 C5 C6 C19 46.4(2) ?
C4 C5 C6 C19 -71.3(2) ?
O2 C5 C6 C7 -77.13(19) ?
C4 C5 C6 C7 165.20(17) ?
O2 C5 C6 C11 165.39(15) ?
C4 C5 C6 C11 47.7(2) ?
C19 C6 C7 C8 173.5(2) ?
C11 C6 C7 C8 54.8(2) ?
C5 C6 C7 C8 -64.4(3) ?
C19 C6 C7 C20 -57.3(3) ?
C11 C6 C7 C20 -176.0(2) ?
C5 C6 C7 C20 64.8(3) ?
C20 C7 C8 C9 172.0(2) ?
C6 C7 C8 C9 -56.3(3) ?
C7 C8 C9 C10 54.3(3) ?
C8 C9 C10 C14 -159.6(2) ?
C8 C9 C10 C1 77.7(2) ?
C8 C9 C10 C11 -49.6(3) ?
C15 C1 C10 C14 -55.6(2) ?
C2 C1 C10 C14 71.8(2) ?
C15 C1 C10 C9 66.5(2) ?
C2 C1 C10 C9 -166.05(18) ?
C15 C1 C10 C11 -171.85(18) ?
C2 C1 C10 C11 -44.4(2) ?
C14 C10 C11 C12 38.1(2) yes
C9 C10 C11 C12 -76.7(2) ?
C1 C10 C11 C12 158.58(19) ?
C14 C10 C11 C6 169.01(18) ?
C9 C10 C11 C6 54.2(2) ?
C1 C10 C11 C6 -70.5(2) ?
C19 C6 C11 C12 -54.0(3) ?
C7 C6 C11 C12 65.8(2) ?
C5 C6 C11 C12 -172.57(18) ?
C19 C6 C11 C10 -177.43(18) ?
C7 C6 C11 C10 -57.6(2) ?
C5 C6 C11 C10 64.0(2) ?
C10 C11 C12 O4 149.3(3) ?
C6 C11 C12 O4 18.3(4) ?
C10 C11 C12 C13 -30.7(3) ?
C6 C11 C12 C13 -161.8(2) ?
O4 C12 C13 C14 -169.2(3) ?
C11 C12 C13 C14 10.8(3) ?
C12 C13 C14 C10 13.9(3) ?
C9 C10 C14 C13 79.6(3) ?
C1 C10 C14 C13 -156.9(2) ?
C11 C10 C14 C13 -32.6(3) ?
C16 C3 C17 C18 81.7(3) ?
C2 C3 C17 C18 -159.8(2) ?
C4 C3 C17 C18 -33.8(3) ?
C5 O2 C21 O3 -5.5(3) ?
C5 O2 C21 C22 174.15(17) ?
O3 C21 C22 S 82.1(3) ?
O2 C21 C22 S -97.49(19) ?
C23 S C22 C21 71.21(18) ?
C22 S C23 C24 71.8(2) ?
S C23 C24 N 179.51(16) ?
C25 N C24 C23 -61.6(3) ?
C27 N C24 C23 66.1(3) ?
C27 N C25 C26 178.6(2) ?
C24 N C25 C26 -53.2(3) ?
C25 N C27 C28 -74.3(3) ?
C24 N C27 C28 156.2(2) ?
O6 C29 C30 C31 151.2(2) ?
O5 C29 C30 C31 -30.2(3) ?
C29 C30 C31 C32 -178.68(19) yes
C30 C31 C32 O7 -178.9(2) ?
C30 C31 C32 O8 -0.3(3) ?

loop_
_cod_related_entry_id
_cod_related_entry_database
_cod_related_entry_code
1 ChemSpider 30654760
